data_7106687
loop_
_publ_author_name
'Feijie Song'
'Cheng Wang'
'Wenbin Lin'

_publ_section_title
;
 A chiral metal-organic framework for tandem asymmetric catalysis
;
_journal_name_full Chem.Commun.
_journal_page_first 8256
_journal_paper_doi 10.1039/c1cc12701b
_journal_volume 47
_journal_year 2011
_chemical_formula_sum 'C552 Cl12 Mn12 N24 O76 Zn16'
_chemical_formula_weight 10312.36
_chemical_name_systematic
;
?
;
_space_group_IT_number 146
_symmetry_cell_setting trigonal
_symmetry_space_group_name_Hall 'R 3'
_symmetry_space_group_name_H-M 'R 3 :H'
_atom_sites_solution_hydrogens none
_atom_sites_solution_primary direct
_atom_sites_solution_secondary difmap
_audit_creation_method SHELXL-97
_cell_angle_alpha 90.00
_cell_angle_beta 90.00
_cell_angle_gamma 120.00
_cell_formula_units_Z 3
_cell_length_a 77.9421(3)
_cell_length_b 77.9421(3)
_cell_length_c 47.734(2)
_cell_measurement_temperature 293(2)
_cell_volume 251132(11)
_computing_structure_refinement 'SHELXL-97 (Sheldrick, 1997)'
_computing_structure_solution 'SHELXS-97 (Sheldrick, 1990)'
_diffrn_ambient_temperature 293(2)
_diffrn_measured_fraction_theta_full 0.996
_diffrn_measured_fraction_theta_max 0.996
_diffrn_radiation_monochromator graphite
_diffrn_radiation_source 'fine-focus sealed tube'
_diffrn_radiation_type CuK\a
_diffrn_radiation_wavelength 1.54178
_diffrn_reflns_av_R_equivalents 0.0442
_diffrn_reflns_av_sigmaI/netI 0.1378
_diffrn_reflns_limit_h_max 51
_diffrn_reflns_limit_h_min -41
_diffrn_reflns_limit_k_max 45
_diffrn_reflns_limit_k_min -54
_diffrn_reflns_limit_l_max 33
_diffrn_reflns_limit_l_min -34
_diffrn_reflns_number 70530
_diffrn_reflns_theta_full 33.41
_diffrn_reflns_theta_max 33.41
_diffrn_reflns_theta_min 1.13
_exptl_absorpt_coefficient_mu 0.654
_exptl_absorpt_correction_T_max 0.7799
_exptl_absorpt_correction_T_min 0.7799
_exptl_absorpt_correction_type numerical
_exptl_absorpt_process_details SADABS
_exptl_crystal_colour brown
_exptl_crystal_density_diffrn 0.205
_exptl_crystal_density_method 'not measured'
_exptl_crystal_description hexagonal
_exptl_crystal_F_000 15216
_exptl_crystal_size_max 0.40
_exptl_crystal_size_mid 0.40
_exptl_crystal_size_min 0.40
_refine_diff_density_max 0.500
_refine_diff_density_min -0.513
_refine_diff_density_rms 0.027
_refine_ls_abs_structure_details 'Flack H D (1983), Acta Cryst. A39, 876-881'
_refine_ls_abs_structure_Flack 0.295(12)
_refine_ls_extinction_method none
_refine_ls_goodness_of_fit_ref 0.837
_refine_ls_hydrogen_treatment none
_refine_ls_matrix_type full
_refine_ls_number_parameters 501
_refine_ls_number_reflns 36814
_refine_ls_number_restraints 829
_refine_ls_restrained_S_all 0.849
_refine_ls_R_factor_all 0.1298
_refine_ls_R_factor_gt 0.0982
_refine_ls_shift/su_max 0.003
_refine_ls_shift/su_mean 0.000
_refine_ls_structure_factor_coef Fsqd
_refine_ls_weighting_details 'calc w=1/[\s^2^(Fo^2^)+(0.2000P)^2^+0.0000P] where P=(Fo^2^+2Fc^2^)/3'
_refine_ls_weighting_scheme calc
_refine_ls_wR_factor_gt 0.2656
_refine_ls_wR_factor_ref 0.2943
_reflns_number_gt 18875
_reflns_number_total 36814
_reflns_threshold_expression >2sigma(I)
_cod_data_source_file c1cc12701b.txt
_cod_data_source_block cmof1
_cod_original_cell_volume 251133(11)
_cod_original_sg_symbol_H-M R3
_cod_database_code 7106687

loop_
_symmetry_equiv_pos_as_xyz
'x, y, z'
'-y, x-y, z'
'-x+y, -x, z'
'x+2/3, y+1/3, z+1/3'
'-y+2/3, x-y+1/3, z+1/3'
'-x+y+2/3, -x+1/3, z+1/3'
'x+1/3, y+2/3, z+2/3'
'-y+1/3, x-y+2/3, z+2/3'
'-x+y+1/3, -x+2/3, z+2/3'

loop_
_atom_site_label
_atom_site_type_symbol
_atom_site_fract_x
_atom_site_fract_y
_atom_site_fract_z
_atom_site_U_iso_or_equiv
_atom_site_adp_type
_atom_site_occupancy
_atom_site_symmetry_multiplicity
_atom_site_calc_flag
_atom_site_refinement_flags
_atom_site_disorder_assembly
_atom_site_disorder_group
C1A C 0.6806(3) 0.4550(2) 0.7898(3) 0.356 Uiso 1 1 d GDU . .
C2A C 0.6695(2) 0.4580(2) 0.7696(3) 0.341 Uiso 1 1 d GDU . .
C3A C 0.6766(2) 0.4767(3) 0.7579(3) 0.352 Uiso 1 1 d GDU . .
C4A C 0.6947(3) 0.4924(2) 0.7665(3) 0.343 Uiso 1 1 d GDU . .
C5A C 0.7058(2) 0.4894(2) 0.7867(3) 0.333 Uiso 1 1 d GDU . .
C6A C 0.6987(3) 0.4707(3) 0.7984(3) 0.342 Uiso 1 1 d GDU . .
C7A C 0.6780(3) 0.3705(3) 0.8907(3) 0.224 Uiso 1 1 d DU . .
C8A C 0.7254(3) 0.5084(3) 0.7950(5) 0.358 Uiso 1 1 d DU . .
C9A C 0.7216(3) 0.5225(3) 0.8061(4) 0.304 Uiso 1 1 d DU . .
C15A C 0.6839(3) 0.4181(3) 0.8413(3) 0.353 Uiso 1 1 d GDU . .
C16A C 0.6995(2) 0.4210(2) 0.8585(4) 0.321 Uiso 1 1 d GDU . .
C17A C 0.6979(2) 0.4055(3) 0.8748(3) 0.324 Uiso 1 1 d GDU . .
C18A C 0.6808(3) 0.3871(3) 0.8739(3) 0.271 Uiso 1 1 d GDU . .
C19A C 0.6651(2) 0.3842(2) 0.8567(4) 0.324 Uiso 1 1 d GDU . .
C20A C 0.6667(2) 0.3997(3) 0.8404(3) 0.311 Uiso 1 1 d GDU . .
C10A C 0.7347(4) 0.5022(4) 0.8160(6) 0.408 Uiso 1 1 d DU . .
C11A C 0.7403(3) 0.5170(4) 0.7739(5) 0.339 Uiso 1 1 d DU . .
C12A C 0.6637(3) 0.4782(3) 0.7379(4) 0.372 Uiso 1 1 d DU . .
C1B C 0.7170(3) 0.5932(2) 0.6834(3) 0.404 Uiso 1 1 d GDU . .
C2B C 0.7025(2) 0.5743(3) 0.6757(3) 0.380 Uiso 1 1 d GDU . .
C3B C 0.70030(19) 0.5579(2) 0.6903(3) 0.357 Uiso 1 1 d GDU . .
C4B C 0.7127(2) 0.5605(2) 0.7128(3) 0.372 Uiso 1 1 d GDU . .
C5B C 0.7273(2) 0.5794(3) 0.7206(3) 0.359 Uiso 1 1 d GDU . .
C6B C 0.7295(2) 0.5958(2) 0.7059(4) 0.371 Uiso 1 1 d GDU . .
C13A C 0.6723(3) 0.4343(3) 0.8019(4) 0.373 Uiso 1 1 d DU . .
C14A C 0.6856(4) 0.4351(3) 0.8232(4) 0.387 Uiso 1 1 d DU . .
C15B C 0.7362(3) 0.6497(3) 0.6524(3) 0.361 Uiso 1 1 d GDU . .
C16B C 0.7234(2) 0.6470(2) 0.6304(4) 0.334 Uiso 1 1 d GDU . .
C17B C 0.7255(2) 0.6634(3) 0.6157(3) 0.329 Uiso 1 1 d GDU . .
C18B C 0.7404(3) 0.6823(3) 0.6230(3) 0.311 Uiso 1 1 d GDU . .
C19B C 0.7531(2) 0.6849(2) 0.6450(4) 0.324 Uiso 1 1 d GDU . .
C20B C 0.7510(2) 0.6686(3) 0.6597(3) 0.347 Uiso 1 1 d GDU . .
C7B C 0.7420(2) 0.6978(2) 0.6061(3) 0.205 Uiso 1 1 d DU . .
C8B C 0.7424(3) 0.5840(3) 0.7457(4) 0.323 Uiso 1 1 d DU . .
C9B C 0.7481(4) 0.6034(4) 0.7565(5) 0.368 Uiso 1 1 d DU . .
C1D C 0.63334(18) 0.6061(2) 0.6872(3) 0.348 Uiso 1 1 d GDU . .
C2D C 0.63596(19) 0.5972(2) 0.6636(4) 0.410 Uiso 1 1 d GDU . .
C3D C 0.63332(19) 0.6029(2) 0.6371(3) 0.379 Uiso 1 1 d GDU . .
C4D C 0.62806(19) 0.6174(2) 0.6341(3) 0.374 Uiso 1 1 d GDU . .
C5D C 0.62544(19) 0.62627(19) 0.6578(4) 0.311 Uiso 1 1 d GDU . .
C6D C 0.62808(19) 0.6206(2) 0.6843(3) 0.324 Uiso 1 1 d GDU . .
C10B C 0.7612(3) 0.5868(4) 0.7355(5) 0.340 Uiso 1 1 d DU . .
C11B C 0.7355(4) 0.5697(3) 0.7677(4) 0.403 Uiso 1 1 d DU . .
C12B C 0.6842(3) 0.5394(2) 0.6797(4) 0.331 Uiso 1 1 d DU . .
C15D C 0.6373(2) 0.6034(3) 0.7710(3) 0.397 Uiso 1 1 d GDU . .
C16D C 0.6332(2) 0.6103(2) 0.7955(5) 0.359 Uiso 1 1 d GDU . .
C17D C 0.6356(2) 0.6035(3) 0.8214(4) 0.343 Uiso 1 1 d GDU . .
C18D C 0.64193(19) 0.5898(2) 0.8227(3) 0.295 Uiso 1 1 d GDU . .
C19D C 0.6460(2) 0.5828(2) 0.7982(5) 0.303 Uiso 1 1 d GDU . .
C20D C 0.6436(2) 0.5896(3) 0.7723(4) 0.355 Uiso 1 1 d GDU . .
C13B C 0.7188(3) 0.6112(3) 0.6665(4) 0.374 Uiso 1 1 d DU . .
C14B C 0.7339(3) 0.6313(3) 0.6694(4) 0.355 Uiso 1 1 d DU . .
C1E C 0.6159(2) 0.6372(2) 0.4693(3) 0.405 Uiso 1 1 d GDU . .
C2E C 0.6247(2) 0.6265(2) 0.4783(4) 0.396 Uiso 1 1 d GDU . .
C3E C 0.62704(19) 0.62449(19) 0.5067(4) 0.380 Uiso 1 1 d GDU . .
C4E C 0.6205(2) 0.6332(2) 0.5262(3) 0.399 Uiso 1 1 d GDU . .
C5E C 0.6117(2) 0.6439(2) 0.5173(4) 0.387 Uiso 1 1 d GDU . .
C6E C 0.6094(2) 0.6460(2) 0.4888(4) 0.402 Uiso 1 1 d GDU . .
C1C C 0.6550(3) 0.4893(3) 0.6962(4) 0.358 Uiso 1 1 d DU . .
C2C C 0.6373(3) 0.4682(3) 0.6876(5) 0.330 Uiso 1 1 d DU . .
C3C C 0.6239(3) 0.4679(4) 0.6660(5) 0.334 Uiso 1 1 d DU . .
C15E C 0.59836(19) 0.6510(3) 0.3959(3) 0.373 Uiso 1 1 d GDU . .
C16E C 0.5913(2) 0.6639(3) 0.3912(4) 0.377 Uiso 1 1 d GDU . .
C17E C 0.5866(2) 0.6669(2) 0.3642(5) 0.345 Uiso 1 1 d GDU . .
C18E C 0.5889(2) 0.6568(3) 0.3419(3) 0.346 Uiso 1 1 d GDU . .
C19E C 0.5960(3) 0.6438(3) 0.3465(4) 0.348 Uiso 1 1 d GDU . .
C20E C 0.6007(2) 0.6409(2) 0.3735(5) 0.406 Uiso 1 1 d GDU . .
C4C C 0.6328(4) 0.4834(4) 0.6448(5) 0.364 Uiso 1 1 d DU . .
C5C C 0.6508(3) 0.5037(3) 0.6505(4) 0.345 Uiso 1 1 d DU . .
C6C C 0.6657(3) 0.5028(3) 0.6747(4) 0.352 Uiso 1 1 d DU . .
C1G C 0.4755(2) 0.6960(2) 0.3686(3) 0.353 Uiso 1 1 d GDU . .
C2G C 0.4951(3) 0.7086(2) 0.3610(3) 0.365 Uiso 1 1 d GDU . .
C3G C 0.5103(2) 0.70916(19) 0.3769(3) 0.331 Uiso 1 1 d GDU . .
C4G C 0.5059(2) 0.6972(2) 0.4005(3) 0.335 Uiso 1 1 d GDU . .
C5G C 0.4863(3) 0.6846(2) 0.4081(3) 0.337 Uiso 1 1 d GDU . .
C6G C 0.4711(2) 0.6840(2) 0.3922(4) 0.331 Uiso 1 1 d GDU . .
N1C N 0.6673(2) 0.4916(3) 0.7183(4) 0.359 Uiso 1 1 d DU . .
N2C N 0.6805(2) 0.5211(2) 0.6862(3) 0.305 Uiso 1 1 d DU . .
C15G C 0.4208(3) 0.6803(3) 0.3447(4) 0.357 Uiso 1 1 d GDU . .
C16G C 0.4012(3) 0.6680(2) 0.3527(3) 0.370 Uiso 1 1 d GDU . .
C17G C 0.3860(2) 0.6678(2) 0.3371(4) 0.308 Uiso 1 1 d GDU . .
C18G C 0.3904(3) 0.6798(3) 0.3136(3) 0.285 Uiso 1 1 d GDU . .
C19G C 0.4100(3) 0.6921(2) 0.3057(3) 0.304 Uiso 1 1 d GDU . .
C20G C 0.4252(2) 0.6924(2) 0.3213(4) 0.301 Uiso 1 1 d GDU . .
Mn1 Mn 0.69349(8) 0.51718(8) 0.71944(10) 0.303 Uiso 1 1 d DU . .
Cl1 Cl 0.71723(11) 0.51325(12) 0.69600(16) 0.340 Uiso 1 1 d DU . .
C1H C 0.6070(2) 0.7101(2) 0.4748(4) 0.360 Uiso 1 1 d GDU . .
C2H C 0.6062(2) 0.71671(18) 0.4481(4) 0.320 Uiso 1 1 d GDU . .
C3H C 0.5882(3) 0.71270(19) 0.4368(3) 0.354 Uiso 1 1 d GDU . .
C4H C 0.5709(2) 0.7021(2) 0.4522(3) 0.339 Uiso 1 1 d GDU . .
C5H C 0.5717(2) 0.69542(18) 0.4790(3) 0.282 Uiso 1 1 d GDU . .
C6H C 0.5897(3) 0.6994(2) 0.4903(3) 0.352 Uiso 1 1 d GDU . .
O1A O 0.6585(2) 0.3547(2) 0.8936(3) 0.223 Uiso 1 1 d DU . .
O2A O 0.69635(15) 0.37387(14) 0.90125(18) 0.136 Uiso 1 1 d DU . .
O3A O 0.7026(2) 0.5110(2) 0.7548(3) 0.344 Uiso 1 1 d DU . .
C15H C 0.6487(2) 0.7143(2) 0.5280(4) 0.340 Uiso 1 1 d GDU . .
C16H C 0.6508(2) 0.70906(18) 0.5550(4) 0.308 Uiso 1 1 d GDU . .
C17H C 0.6695(3) 0.7140(2) 0.5651(3) 0.269 Uiso 1 1 d GDU . .
C18H C 0.6860(2) 0.7241(2) 0.5480(4) 0.322 Uiso 1 1 d GDU . .
C19H C 0.6839(3) 0.7293(2) 0.5209(4) 0.352 Uiso 1 1 d GDU . .
C20H C 0.6653(3) 0.7244(2) 0.5109(3) 0.359 Uiso 1 1 d GDU . .
O1B O 0.73113(14) 0.70582(14) 0.60217(18) 0.135 Uiso 1 1 d DU . .
O2B O 0.75852(15) 0.70788(14) 0.58725(19) 0.138 Uiso 1 1 d DU . .
O3B O 0.7120(2) 0.5441(2) 0.7264(3) 0.335 Uiso 1 1 d DU . .
C1J C -0.0780(2) 0.82735(19) 0.5641(4) 0.396 Uiso 1 1 d GDU . .
C2J C -0.0662(3) 0.8327(2) 0.5403(3) 0.372 Uiso 1 1 d GDU . .
C3J C -0.0456(3) 0.8431(2) 0.5430(3) 0.404 Uiso 1 1 d GDU . .
C4J C -0.0370(2) 0.8482(2) 0.5694(4) 0.410 Uiso 1 1 d GDU . .
C5J C -0.0489(3) 0.8428(2) 0.5931(3) 0.399 Uiso 1 1 d GDU . .
C6J C -0.0694(3) 0.8324(2) 0.5905(3) 0.355 Uiso 1 1 d GDU . .
C7D C 0.6452(2) 0.58057(17) 0.8473(3) 0.205 Uiso 1 1 d DU . .
C8D C 0.6200(3) 0.6426(3) 0.6545(5) 0.352 Uiso 1 1 d DU . .
C9D C 0.6005(4) 0.6335(4) 0.6435(6) 0.422 Uiso 1 1 d DU . .
C15J C -0.1344(2) 0.80046(19) 0.5838(5) 0.378 Uiso 1 1 d GDU . .
C16J C -0.1450(3) 0.7962(3) 0.6087(4) 0.369 Uiso 1 1 d GDU . .
C17J C -0.1656(3) 0.7854(3) 0.6082(3) 0.377 Uiso 1 1 d GDU . .
C18J C -0.1755(2) 0.77886(19) 0.5829(5) 0.302 Uiso 1 1 d GDU . .
C19J C -0.1649(3) 0.7831(3) 0.5580(3) 0.361 Uiso 1 1 d GDU . .
C20J C -0.1443(3) 0.7939(3) 0.5584(4) 0.385 Uiso 1 1 d GDU . .
C10D C 0.6203(5) 0.6498(4) 0.6820(5) 0.418 Uiso 1 1 d DU . .
C11D C 0.6343(4) 0.6596(3) 0.6408(5) 0.349 Uiso 1 1 d DU . .
C12D C 0.6360(3) 0.5924(3) 0.6144(4) 0.419 Uiso 1 1 d DU . .
C1K C 0.0836(2) 0.9063(2) 0.5578(4) 0.400 Uiso 1 1 d GDU . .
C2K C 0.0711(3) 0.8953(2) 0.5360(3) 0.403 Uiso 1 1 d GDU . .
C3K C 0.0507(3) 0.8845(2) 0.5403(3) 0.412 Uiso 1 1 d GDU . .
C4K C 0.0429(2) 0.8847(2) 0.5664(4) 0.402 Uiso 1 1 d GDU . .
C5K C 0.0554(3) 0.8957(3) 0.5882(3) 0.438 Uiso 1 1 d GDU . .
C6K C 0.0757(3) 0.9065(2) 0.5839(4) 0.417 Uiso 1 1 d GDU . .
C13D C 0.6361(3) 0.6001(3) 0.7169(4) 0.364 Uiso 1 1 d DU . .
C14D C 0.6350(3) 0.6102(3) 0.7408(4) 0.425 Uiso 1 1 d DU . .
C15K C 0.1430(2) 0.9389(2) 0.5705(5) 0.407 Uiso 1 1 d GDU . .
C16K C 0.1533(3) 0.9505(3) 0.5933(4) 0.420 Uiso 1 1 d GDU . .
C17K C 0.1738(3) 0.9623(3) 0.5921(4) 0.407 Uiso 1 1 d GDU . .
C18K C 0.1840(2) 0.9625(2) 0.5680(5) 0.353 Uiso 1 1 d GDU . .
C19K C 0.1736(3) 0.9509(3) 0.5451(3) 0.414 Uiso 1 1 d GDU . .
C20K C 0.1531(3) 0.9391(3) 0.5464(4) 0.386 Uiso 1 1 d GDU . .
C4I C 0.5985(4) 0.7502(4) 0.3264(5) 0.373 Uiso 1 1 d DU . .
C5I C 0.5994(3) 0.7395(4) 0.3529(5) 0.349 Uiso 1 1 d DU . .
C6I C 0.5766(3) 0.7250(3) 0.3643(4) 0.303 Uiso 1 1 d DU . .
C7E C 0.58461(19) 0.66034(15) 0.3133(4) 0.206 Uiso 1 1 d DU . .
C8E C 0.6032(3) 0.6516(3) 0.5411(4) 0.341 Uiso 1 1 d DU . .
C9E C 0.5858(3) 0.6330(3) 0.5526(5) 0.330 Uiso 1 1 d DU . .
C10E C 0.5951(5) 0.6622(4) 0.5279(6) 0.420 Uiso 1 1 d DU . .
C11E C 0.6153(3) 0.6628(2) 0.5629(5) 0.349 Uiso 1 1 d DU . .
C12E C 0.6365(3) 0.6125(3) 0.5132(4) 0.359 Uiso 1 1 d DU . .
C13E C 0.6142(3) 0.6390(3) 0.4365(4) 0.372 Uiso 1 1 d DU . .
C14E C 0.6034(3) 0.6476(3) 0.4260(4) 0.396 Uiso 1 1 d DU . .
C1F C 0.6461(4) 0.5888(3) 0.5690(5) 0.402 Uiso 1 1 d DU . .
C2F C 0.6608(4) 0.5813(4) 0.5792(5) 0.372 Uiso 1 1 d DU . .
C3F C 0.6702(4) 0.5749(4) 0.5576(6) 0.367 Uiso 1 1 d DU . .
C4F C 0.6785(4) 0.5893(4) 0.5334(6) 0.363 Uiso 1 1 d DU . .
C5F C 0.6637(4) 0.5948(4) 0.5200(4) 0.353 Uiso 1 1 d DU . .
C6F C 0.6552(3) 0.6025(3) 0.5466(4) 0.360 Uiso 1 1 d DU . .
N1F N 0.6397(4) 0.5974(3) 0.5873(4) 0.420 Uiso 1 1 d DU . .
N2F N 0.6425(3) 0.6109(3) 0.5387(3) 0.363 Uiso 1 1 d DU . .
Mn2 Mn 0.63549(8) 0.62004(8) 0.57407(12) 0.332 Uiso 1 1 d DU . .
Cl2 Cl 0.66445(11) 0.64967(11) 0.57855(16) 0.344 Uiso 1 1 d DU . .
O1E O 0.57092(15) 0.66690(14) 0.30962(19) 0.146 Uiso 1 1 d DU . .
O2E O 0.59505(18) 0.65659(17) 0.2929(3) 0.195 Uiso 1 1 d DU . .
O3E O 0.6216(2) 0.6314(2) 0.5563(3) 0.382 Uiso 1 1 d DU . .
O1D O 0.62772(16) 0.57138(14) 0.8628(2) 0.154 Uiso 1 1 d DU . .
O2D O 0.66197(15) 0.58188(13) 0.84896(17) 0.127 Uiso 1 1 d DU . .
O3D O 0.6247(2) 0.6242(2) 0.6091(3) 0.356 Uiso 1 1 d DU . .
C1I C 0.5644(3) 0.7326(3) 0.3626(4) 0.308 Uiso 1 1 d DU . .
C2I C 0.5674(4) 0.7478(4) 0.3387(5) 0.377 Uiso 1 1 d DU . .
C3I C 0.5886(4) 0.7619(3) 0.3308(6) 0.389 Uiso 1 1 d DU . .
N1I N 0.5457(2) 0.7183(3) 0.3730(4) 0.340 Uiso 1 1 d DU . .
N2I N 0.5738(2) 0.7164(3) 0.3916(3) 0.318 Uiso 1 1 d DU . .
Mn3 Mn 0.54652(8) 0.70247(7) 0.40538(10) 0.301 Uiso 1 1 d DU . .
Cl3 Cl 0.53732(12) 0.67188(11) 0.38523(16) 0.336 Uiso 1 1 d DU . .
O1H O 0.70502(14) 0.71744(14) 0.57949(19) 0.136 Uiso 1 1 d DU . .
O2H O 0.72093(16) 0.74732(16) 0.54620(19) 0.151 Uiso 1 1 d DU . .
O3H O 0.5517(2) 0.6963(2) 0.4426(3) 0.345 Uiso 1 1 d DU . .
O1G O 0.35710(15) 0.67034(14) 0.31724(19) 0.138 Uiso 1 1 d DU . .
O2G O 0.37652(14) 0.68701(13) 0.2738(2) 0.134 Uiso 1 1 d DU . .
O3G O 0.5210(2) 0.6975(2) 0.4168(3) 0.362 Uiso 1 1 d DU . .
C7G C 0.3734(2) 0.67914(16) 0.2995(3) 0.204 Uiso 1 1 d DU . .
C8G C 0.4800(3) 0.6699(3) 0.4333(4) 0.305 Uiso 1 1 d DU . .
C9G C 0.4921(3) 0.6625(3) 0.4420(5) 0.324 Uiso 1 1 d DU . .
C10G C 0.4627(4) 0.6525(4) 0.4223(6) 0.373 Uiso 1 1 d DU . .
C11G C 0.4772(4) 0.6811(4) 0.4546(5) 0.377 Uiso 1 1 d DU . .
C12G C 0.5299(3) 0.7207(3) 0.3698(5) 0.358 Uiso 1 1 d DU . .
C13G C 0.4576(3) 0.6941(3) 0.3533(4) 0.350 Uiso 1 1 d DU . .
C14G C 0.4382(3) 0.6809(3) 0.3616(4) 0.350 Uiso 1 1 d DU . .
C7H C 0.7064(2) 0.7301(2) 0.5590(3) 0.203 Uiso 1 1 d DU . .
C8H C 0.5513(3) 0.6829(3) 0.4949(4) 0.297 Uiso 1 1 d DU . .
C9H C 0.5554(4) 0.6770(4) 0.5212(5) 0.385 Uiso 1 1 d DU . .
C10H C 0.5407(3) 0.6921(3) 0.4989(4) 0.307 Uiso 1 1 d DU . .
C11H C 0.5392(4) 0.6647(4) 0.4805(6) 0.389 Uiso 1 1 d DU . .
C12H C 0.5892(3) 0.7201(3) 0.4087(4) 0.359 Uiso 1 1 d DU . .
C13H C 0.6271(3) 0.7150(3) 0.4863(5) 0.394 Uiso 1 1 d DU . .
C14H C 0.6288(3) 0.7098(3) 0.5137(5) 0.364 Uiso 1 1 d DU . .
C7J C -0.1961(3) 0.7667(2) 0.5848(3) 0.230 Uiso 1 1 d DU . .
C8J C -0.0396(4) 0.8487(3) 0.6233(4) 0.355 Uiso 1 1 d DU . .
C9J C -0.0311(4) 0.8701(3) 0.6233(6) 0.378 Uiso 1 1 d DU . .
C10J C -0.0242(3) 0.8437(3) 0.6267(4) 0.308 Uiso 1 1 d DU . .
C11J C -0.0546(4) 0.8391(4) 0.6437(5) 0.384 Uiso 1 1 d DU . .
C12J C -0.0355(3) 0.8472(3) 0.5172(4) 0.370 Uiso 1 1 d DU . .
C13J C -0.1003(3) 0.8160(3) 0.5624(5) 0.373 Uiso 1 1 d DU . .
C14J C -0.1115(3) 0.8128(3) 0.5859(5) 0.383 Uiso 1 1 d DU . .
C7K C 0.2051(2) 0.97566(19) 0.5691(3) 0.204 Uiso 1 1 d DU . .
C8K C 0.0479(4) 0.8968(3) 0.6186(4) 0.353 Uiso 1 1 d DU . .
C9K C 0.0646(4) 0.9060(4) 0.6374(5) 0.399 Uiso 1 1 d DU . .
C10K C 0.0356(4) 0.8776(3) 0.6313(5) 0.362 Uiso 1 1 d DU . .
C11K C 0.0386(4) 0.9084(4) 0.6190(5) 0.334 Uiso 1 1 d DU . .
C12K C 0.0397(3) 0.8741(3) 0.5161(4) 0.374 Uiso 1 1 d DU . .
C13K C 0.1066(3) 0.9186(3) 0.5534(5) 0.388 Uiso 1 1 d DU . .
C14K C 0.1202(3) 0.9265(3) 0.5749(5) 0.410 Uiso 1 1 d DU . .
C1L C -0.0084(3) 0.8536(4) 0.4859(3) 0.351 Uiso 1 1 d DU . .
C2L C -0.0201(3) 0.8440(4) 0.4584(4) 0.376 Uiso 1 1 d DU . .
C3L C -0.0090(4) 0.8444(5) 0.4330(4) 0.414 Uiso 1 1 d DU . .
C4L C 0.0063(4) 0.8389(4) 0.4395(5) 0.396 Uiso 1 1 d DU . .
C5L C 0.0224(3) 0.8549(4) 0.4603(4) 0.394 Uiso 1 1 d DU . .
C6L C 0.0089(3) 0.8510(4) 0.4896(3) 0.361 Uiso 1 1 d DU . .
N1L N -0.0168(3) 0.8524(3) 0.5118(3) 0.357 Uiso 1 1 d DU . .
N2L N 0.0207(2) 0.8620(3) 0.5138(3) 0.390 Uiso 1 1 d DU . .
Mn4 Mn 0.00131(9) 0.85821(8) 0.54504(12) 0.335 Uiso 1 1 d DU . .
Cl4 Cl 0.00074(12) 0.82884(11) 0.55951(16) 0.341 Uiso 1 1 d DU . .
O1K O 0.21112(16) 0.98371(16) 0.5954(2) 0.154 Uiso 1 1 d DU . .
O2K O 0.21527(14) 0.97726(13) 0.5442(2) 0.134 Uiso 1 1 d DU . .
O3K O 0.0221(2) 0.8734(2) 0.5721(3) 0.350 Uiso 1 1 d DU . .
O1J O -0.20687(14) 0.77011(13) 0.60287(18) 0.124 Uiso 1 1 d DU . .
O2J O -0.20429(14) 0.75040(14) 0.56666(19) 0.137 Uiso 1 1 d DU . .
O3J O -0.0159(2) 0.8592(2) 0.5725(3) 0.356 Uiso 1 1 d DU . .
Zn1 Zn 0.01104(3) 0.25399(3) 0.54768(5) 0.127 Uiso 1 1 d U . .
Zn2 Zn -0.00276(4) 0.22903(3) 0.60341(5) 0.126 Uiso 1 1 d U . .
Zn3 Zn -0.00196(3) 0.27017(3) 0.59987(5) 0.127 Uiso 1 1 d U . .
Zn4 Zn -0.03340(3) 0.23338(3) 0.56608(5) 0.115 Uiso 1 1 d U . .
O1 O -0.01020(15) 0.24391(14) 0.5779(2) 0.140 Uiso 1 1 d U . .
Zn5 Zn 0.02702(3) 0.01513(3) 0.57898(5) 0.132 Uiso 1 1 d U . .
Zn6 Zn 0.0000 0.0000 0.63276(7) 0.123 Uiso 1 3 d SU . .
O2 O 0.0000 0.0000 0.5933(3) 0.154 Uiso 1 3 d SU . .

loop_
_atom_type_symbol
_atom_type_description
_atom_type_scat_dispersion_real
_atom_type_scat_dispersion_imag
_atom_type_scat_source
C C 0.0181 0.0091 'International Tables Vol C Tables 4.2.6.8 and 6.1.1.4'
Cl Cl 0.3639 0.7018 'International Tables Vol C Tables 4.2.6.8 and 6.1.1.4'
Mn Mn -0.5299 2.8052 'International Tables Vol C Tables 4.2.6.8 and 6.1.1.4'
N N 0.0311 0.0180 'International Tables Vol C Tables 4.2.6.8 and 6.1.1.4'
O O 0.0492 0.0322 'International Tables Vol C Tables 4.2.6.8 and 6.1.1.4'
Zn Zn -1.5491 0.6778 'International Tables Vol C Tables 4.2.6.8 and 6.1.1.4'

loop_
_geom_angle_atom_site_label_1
_geom_angle_atom_site_label_2
_geom_angle_atom_site_label_3
_geom_angle
_geom_angle_site_symmetry_1
_geom_angle_site_symmetry_3
_geom_angle_publ_flag
C2A C1A C6A 120.0 . . ?
C2A C1A C13A 117.9(14) . . ?
C6A C1A C13A 122.1(14) . . ?
C3A C2A C1A 120.0 . . ?
C2A C3A C4A 120.0 . . ?
C2A C3A C12A 115.3(14) . . ?
C4A C3A C12A 124.7(14) . . ?
C5A C4A C3A 120.0 . . ?
C5A C4A O3A 117.9(14) . . ?
C3A C4A O3A 122.1(14) . . ?
C6A C5A C4A 120.0 . . ?
C6A C5A C8A 125.4(13) . . ?
C4A C5A C8A 114.6(13) . . ?
C5A C6A C1A 120.0 . . ?
O2A C7A O1A 132.5(16) . . ?
O2A C7A C18A 110.4(14) . . ?
O1A C7A C18A 117.2(15) . . ?
O2A C7A Zn5 113.3(11) . 5 ?
O1A C7A Zn5 22.6(6) . 5 ?
C18A C7A Zn5 134.2(11) . 5 ?
C9A C8A C10A 110.0(19) . . ?
C9A C8A C11A 110(2) . . ?
C10A C8A C11A 102.6(18) . . ?
C9A C8A C5A 110.5(16) . . ?
C10A C8A C5A 106.2(18) . . ?
C11A C8A C5A 116.9(17) . . ?
C16A C15A C20A 120.0 . . ?
C16A C15A C14A 120.2(16) . . ?
C20A C15A C14A 119.8(16) . . ?
C17A C16A C15A 120.0 . . ?
C18A C17A C16A 120.0 . . ?
C19A C18A C17A 120.0 . . ?
C19A C18A C7A 117.1(16) . . ?
C17A C18A C7A 122.9(15) . . ?
C18A C19A C20A 120.0 . . ?
C19A C20A C15A 120.0 . . ?
N1C C12A C3A 131.1(17) . . ?
C2B C1B C6B 120.0 . . ?
C2B C1B C13B 118.3(14) . . ?
C6B C1B C13B 121.7(14) . . ?
C3B C2B C1B 120.0 . . ?
C2B C3B C4B 120.0 . . ?
C2B C3B C12B 112.7(14) . . ?
C4B C3B C12B 127.3(14) . . ?
C5B C4B C3B 120.0 . . ?
C5B C4B O3B 118.6(13) . . ?
C3B C4B O3B 121.1(14) . . ?
C4B C5B C6B 120.0 . . ?
C4B C5B C8B 124.1(13) . . ?
C6B C5B C8B 115.9(13) . . ?
C5B C6B C1B 120.0 . . ?
C14A C13A C1A 108.0(17) . . ?
C13A C14A C15A 128.1(19) . . ?
C16B C15B C20B 120.0 . . ?
C16B C15B C14B 120.7(16) . . ?
C20B C15B C14B 119.3(16) . . ?
C15B C16B C17B 120.0 . . ?
C18B C17B C16B 120.0 . . ?
C17B C18B C19B 120.0 . . ?
C17B C18B C7B 116.0(14) . . ?
C19B C18B C7B 123.9(14) . . ?
C18B C19B C20B 120.0 . . ?
C19B C20B C15B 120.0 . . ?
O1B C7B O2B 105.8(13) . . ?
O1B C7B C18B 134.3(14) . . ?
O2B C7B C18B 119.9(12) . . ?
C11B C8B C10B 108.6(19) . . ?
C11B C8B C9B 110.7(18) . . ?
C10B C8B C9B 101.8(18) . . ?
C11B C8B C5B 115.5(16) . . ?
C10B C8B C5B 110.9(15) . . ?
C9B C8B C5B 108.3(17) . . ?
C2D C1D C6D 120.0 . . ?
C2D C1D C13D 121.1(14) . . ?
C6D C1D C13D 118.9(14) . . ?
C3D C2D C1D 120.0 . . ?
C12D C3D C2D 114.8(14) . . ?
C12D C3D C4D 125.2(14) . . ?
C2D C3D C4D 120.0 . . ?
O3D C4D C3D 125.9(14) . . ?
O3D C4D C5D 114.1(14) . . ?
C3D C4D C5D 120.0 . . ?
C6D C5D C4D 120.0 . . ?
C6D C5D C8D 120.0(13) . . ?
C4D C5D C8D 120.0(13) . . ?
C5D C6D C1D 120.0 . . ?
N2C C12B C3B 126.6(16) . . ?
C16D C15D C20D 120.0 . . ?
C16D C15D C14D 123.8(16) . . ?
C20D C15D C14D 116.2(16) . . ?
C17D C16D C15D 120.0 . . ?
C16D C17D C18D 120.0 . . ?
C19D C18D C17D 120.0 . . ?
C19D C18D C7D 110.8(15) . . ?
C17D C18D C7D 129.2(15) . . ?
C18D C19D C20D 120.0 . . ?
C19D C20D C15D 120.0 . . ?
C14B C13B C1B 126.3(19) . . ?
C13B C14B C15B 127.2(19) . . ?
C2E C1E C6E 120.0 . . ?
C2E C1E C13E 116.6(14) . . ?
C6E C1E C13E 123.4(14) . . ?
C1E C2E C3E 120.0 . . ?
C2E C3E C4E 120.0 . . ?
C2E C3E C12E 114.1(13) . . ?
C4E C3E C12E 125.9(14) . . ?
C5E C4E C3E 120.0 . . ?
C5E C4E O3E 115.6(13) . . ?
C3E C4E O3E 124.4(13) . . ?
C4E C5E C6E 120.0 . . ?
C4E C5E C8E 115.8(13) . . ?
C6E C5E C8E 124.0(13) . . ?
C5E C6E C1E 120.0 . . ?
N1C C1C C6C 110.6(13) . . ?
N1C C1C C2C 121.3(17) . . ?
C6C C1C C2C 118.0(17) . . ?
C3C C2C C1C 116.2(16) . . ?
C4C C3C C2C 116.0(17) . . ?
C16E C15E C20E 120.0 . . ?
C16E C15E C14E 119.7(16) . . ?
C20E C15E C14E 120.3(16) . . ?
C17E C16E C15E 120.0 . . ?
C18E C17E C16E 120.0 . . ?
C17E C18E C19E 120.0 . . ?
C17E C18E C7E 120.2(16) . . ?
C19E C18E C7E 119.7(16) . . ?
C20E C19E C18E 120.0 . . ?
C19E C20E C15E 120.0 . . ?
C3C C4C C5C 123.1(18) . . ?
C4C C5C C6C 112.0(15) . . ?
C1C C6C N2C 110.4(15) . . ?
C1C C6C C5C 112.1(15) . . ?
N2C C6C C5C 117.2(16) . . ?
C2G C1G C6G 120.0 . . ?
C2G C1G C13G 125.2(14) . . ?
C6G C1G C13G 114.8(14) . . ?
C1G C2G C3G 120.0 . . ?
C12G C3G C4G 117.5(14) . . ?
C12G C3G C2G 122.4(14) . . ?
C4G C3G C2G 120.0 . . ?
O3G C4G C3G 121.0(14) . . ?
O3G C4G C5G 119.0(13) . . ?
C3G C4G C5G 120.0 . . ?
C6G C5G C4G 120.0 . . ?
C6G C5G C8G 116.6(13) . . ?
C4G C5G C8G 123.3(13) . . ?
C5G C6G C1G 120.0 . . ?
C12A N1C C1C 125.7(16) . . ?
C12A N1C Mn1 118.0(13) . . ?
C1C N1C Mn1 116.3(11) . . ?
C12B N2C C6C 127.7(15) . . ?
C12B N2C Mn1 119.4(13) . . ?
C6C N2C Mn1 112.1(11) . . ?
C16G C15G C20G 120.0 . . ?
C16G C15G C14G 121.5(16) . . ?
C20G C15G C14G 118.5(16) . . ?
C15G C16G C17G 120.0 . . ?
C16G C17G C18G 120.0 . . ?
C19G C18G C17G 120.0 . . ?
C19G C18G C7G 124.1(15) . . ?
C17G C18G C7G 115.8(15) . . ?
C20G C19G C18G 120.0 . . ?
C19G C20G C15G 120.0 . . ?
O3B Mn1 O3A 87.2(7) . . ?
O3B Mn1 N2C 97.8(7) . . ?
O3A Mn1 N2C 171.9(8) . . ?
O3B Mn1 N1C 159.4(9) . . ?
O3A Mn1 N1C 95.3(7) . . ?
N2C Mn1 N1C 77.8(6) . . ?
O3B Mn1 Cl1 90.8(5) . . ?
O3A Mn1 Cl1 88.4(5) . . ?
N2C Mn1 Cl1 97.8(6) . . ?
N1C Mn1 Cl1 109.7(7) . . ?
C2H C1H C6H 120.0 . . ?
C2H C1H C13H 118.0(14) . . ?
C6H C1H C13H 122.0(14) . . ?
C1H C2H C3H 120.0 . . ?
C4H C3H C2H 120.0 . . ?
C4H C3H C12H 125.0(13) . . ?
C2H C3H C12H 115.0(14) . . ?
C3H C4H C5H 120.0 . . ?
C3H C4H O3H 125.1(13) . . ?
C5H C4H O3H 114.8(13) . . ?
C4H C5H C6H 120.0 . . ?
C4H C5H C8H 116.9(13) . . ?
C6H C5H C8H 123.1(13) . . ?
C5H C6H C1H 120.0 . . ?
Zn5 O1A C7A 128.3(13) 5 . ?
C7A O2A Zn5 108.9(9) . 4 ?
C4A O3A Mn1 124.9(12) . . ?
C16H C15H C20H 120.0 . . ?
C16H C15H C14H 126.0(16) . . ?
C20H C15H C14H 114.0(16) . . ?
C17H C16H C15H 120.0 . . ?
C16H C17H C18H 120.0 . . ?
C19H C18H C17H 120.0 . . ?
C19H C18H C7H 119.6(15) . . ?
C17H C18H C7H 120.4(15) . . ?
C18H C19H C20H 120.0 . . ?
C19H C20H C15H 120.0 . . ?
C7B O1B Zn3 147.6(9) . 2_665 ?
C7B O2B Zn4 127.0(9) . 2_665 ?
C4B O3B Mn1 125.9(12) . . ?
C2J C1J C6J 120.0 . . ?
C2J C1J C13J 122.1(14) . . ?
C6J C1J C13J 117.9(14) . . ?
C1J C2J C3J 120.0 . . ?
C12J C3J C4J 126.1(14) . . ?
C12J C3J C2J 113.9(14) . . ?
C4J C3J C2J 120.0 . . ?
O3J C4J C5J 119.1(14) . . ?
O3J C4J C3J 120.8(14) . . ?
C5J C4J C3J 120.0 . . ?
C4J C5J C6J 120.0 . . ?
C4J C5J C8J 121.3(13) . . ?
C6J C5J C8J 118.7(13) . . ?
C5J C6J C1J 120.0 . . ?
O2D C7D O1D 135.6(16) . . ?
O2D C7D C18D 116.1(14) . . ?
O1D C7D C18D 108.3(12) . . ?
O2D C7D Zn4 96.3(10) . 4 ?
O1D C7D Zn4 41.2(6) . 4 ?
C18D C7D Zn4 146.0(10) . 4 ?
C11D C8D C9D 117(2) . . ?
C11D C8D C10D 102.2(19) . . ?
C9D C8D C10D 110(2) . . ?
C11D C8D C5D 114.4(18) . . ?
C9D C8D C5D 107.0(17) . . ?
C10D C8D C5D 106.1(18) . . ?
C16J C15J C20J 120.0 . . ?
C16J C15J C14J 117.1(16) . . ?
C20J C15J C14J 122.9(16) . . ?
C15J C16J C17J 120.0 . . ?
C16J C17J C18J 120.0 . . ?
C17J C18J C19J 120.0 . . ?
C17J C18J C7J 115.6(15) . . ?
C19J C18J C7J 124.2(15) . . ?
C20J C19J C18J 120.0 . . ?
C19J C20J C15J 120.0 . . ?
N1F C12D C3D 128.9(17) . . ?
C2K C1K C6K 120.0 . . ?
C2K C1K C13K 120.8(14) . . ?
C6K C1K C13K 119.2(14) . . ?
C1K C2K C3K 120.0 . . ?
C4K C3K C2K 120.0 . . ?
C4K C3K C12K 126.1(14) . . ?
C2K C3K C12K 113.9(14) . . ?
C3K C4K C5K 120.0 . . ?
C3K C4K O3K 122.2(14) . . ?
C5K C4K O3K 117.8(14) . . ?
C6K C5K C4K 120.0 . . ?
C6K C5K C8K 116.1(13) . . ?
C4K C5K C8K 123.9(13) . . ?
C5K C6K C1K 120.0 . . ?
C14D C13D C1D 121.3(18) . . ?
C13D C14D C15D 120.5(19) . . ?
C16K C15K C20K 120.0 . . ?
C16K C15K C14K 114.3(16) . . ?
C20K C15K C14K 125.7(16) . . ?
C17K C16K C15K 120.0 . . ?
C18K C17K C16K 120.0 . . ?
C17K C18K C19K 120.0 . . ?
C17K C18K C7K 114.7(16) . . ?
C19K C18K C7K 125.3(16) . . ?
C20K C19K C18K 120.0 . . ?
C19K C20K C15K 120.0 . . ?
C3I C4I C5I 114(2) . . ?
C4I C5I C6I 108.4(15) . . ?
C1I C6I N2I 106.9(15) . . ?
C1I C6I C5I 115.8(15) . . ?
N2I C6I C5I 118.5(16) . . ?
O2E C7E O1E 128.4(15) . . ?
O2E C7E C18E 113.5(14) . . ?
O1E C7E C18E 118.1(14) . . ?
O2E C7E Zn3 26.8(6) . 9_554 ?
O1E C7E Zn3 107.0(10) . 9_554 ?
C18E C7E Zn3 131.4(10) . 9_554 ?
C11E C8E C10E 109.3(19) . . ?
C11E C8E C9E 109.5(18) . . ?
C10E C8E C9E 106.3(19) . . ?
C11E C8E C5E 119.8(17) . . ?
C10E C8E C5E 107.2(18) . . ?
C9E C8E C5E 103.9(15) . . ?
N2F C12E C3E 123.9(16) . . ?
C14E C13E C1E 119.6(18) . . ?
C13E C14E C15E 132.6(19) . . ?
N1F C1F C6F 106.3(14) . . ?
N1F C1F C2F 120(2) . . ?
C6F C1F C2F 108.9(17) . . ?
C3F C2F C1F 118.2(17) . . ?
C2F C3F C4F 112.3(18) . . ?
C3F C4F C5F 114.8(19) . . ?
C4F C5F C6F 105.6(15) . . ?
C1F C6F N2F 109.3(16) . . ?
C1F C6F C5F 115.7(15) . . ?
N2F C6F C5F 116.0(15) . . ?
C1F N1F C12D 123.9(16) . . ?
C1F N1F Mn2 119.5(12) . . ?
C12D N1F Mn2 116.7(13) . . ?
C12E N2F C6F 128.2(16) . . ?
C12E N2F Mn2 124.2(13) . . ?
C6F N2F Mn2 107.6(10) . . ?
O3E Mn2 O3D 85.0(7) . . ?
O3E Mn2 N2F 96.3(7) . . ?
O3D Mn2 N2F 170.0(9) . . ?
O3E Mn2 N1F 155.5(10) . . ?
O3D Mn2 N1F 98.4(7) . . ?
N2F Mn2 N1F 76.4(7) . . ?
O3E Mn2 Cl2 94.3(6) . . ?
O3D Mn2 Cl2 92.4(5) . . ?
N2F Mn2 Cl2 97.4(7) . . ?
N1F Mn2 Cl2 109.7(8) . . ?
C7E O1E Zn2 114.1(10) . 9_554 ?
C7E O2E Zn3 129.1(10) . 9_554 ?
C4E O3E Mn2 123.9(12) . . ?
C7D O1D Zn4 109.5(9) . 4 ?
C7D O2D Zn1 127.2(9) . 4 ?
C4D O3D Mn2 119.6(12) . . ?
C6I C1I N1I 107.9(14) . . ?
C6I C1I C2I 120.2(16) . . ?
N1I C1I C2I 123.5(16) . . ?
C3I C2I C1I 115.1(16) . . ?
C4I C3I C2I 107.9(19) . . ?
C12G N1I C1I 120.5(16) . . ?
C12G N1I Mn3 119.3(13) . . ?
C1I N1I Mn3 114.7(11) . . ?
C12H N2I C6I 122.6(15) . . ?
C12H N2I Mn3 121.1(13) . . ?
C6I N2I Mn3 115.5(11) . . ?
O3H Mn3 O3G 90.7(7) . . ?
O3H Mn3 N2I 98.2(7) . . ?
O3G Mn3 N2I 160.6(8) . . ?
O3H Mn3 N1I 159.8(8) . . ?
O3G Mn3 N1I 89.5(7) . . ?
N2I Mn3 N1I 76.2(6) . . ?
O3H Mn3 Cl3 96.9(5) . . ?
O3G Mn3 Cl3 99.0(5) . . ?
N2I Mn3 Cl3 97.0(6) . . ?
N1I Mn3 Cl3 102.9(7) . . ?
C7H O1H Zn3 111.0(9) . 2_665 ?
C7H O2H Zn1 127.6(10) . 2_665 ?
C4H O3H Mn3 122.8(11) . . ?
C7G O1G Zn6 112.2(9) . 7_554 ?
C7G O2G Zn5 131.0(10) . 7_554 ?
C4G O3G Mn3 128.6(12) . . ?
O2G C7G O1G 134.1(15) . . ?
O2G C7G C18G 117.1(14) . . ?
O1G C7G C18G 108.8(13) . . ?
C9G C8G C11G 112.7(19) . . ?
C9G C8G C10G 103.0(17) . . ?
C11G C8G C10G 118(2) . . ?
C9G C8G C5G 120.4(17) . . ?
C11G C8G C5G 100.9(15) . . ?
C10G C8G C5G 102.2(16) . . ?
C3G C12G N1I 132.5(17) . . ?
C14G C13G C1G 122.7(18) . . ?
C13G C14G C15G 118.9(18) . . ?
O1H C7H O2H 138.3(15) . . ?
O1H C7H C18H 109.9(13) . . ?
O2H C7H C18H 111.7(13) . . ?
C10H C8H C9H 110.0(18) . . ?
C10H C8H C11H 109(2) . . ?
C9H C8H C11H 104.2(19) . . ?
C10H C8H C5H 115.6(16) . . ?
C9H C8H C5H 107.5(17) . . ?
C11H C8H C5H 110.1(16) . . ?
N2I C12H C3H 127.4(17) . . ?
C14H C13H C1H 120.1(19) . . ?
C13H C14H C15H 124.7(19) . . ?
O1J C7J O2J 122.5(15) . . ?
O1J C7J C18J 122.5(15) . . ?
O2J C7J C18J 115.0(13) . . ?
C10J C8J C11J 111.1(18) . . ?
C10J C8J C9J 110(2) . . ?
C11J C8J C9J 113(2) . . ?
C10J C8J C5J 110.2(15) . . ?
C11J C8J C5J 109.7(18) . . ?
C9J C8J C5J 102.3(16) . . ?
N1L C12J C3J 130.0(17) . . ?
C14J C13J C1J 120.3(18) . . ?
C13J C14J C15J 119.4(19) . . ?
O2K C7K O1K 133.2(15) . . ?
O2K C7K C18K 115.3(14) . . ?
O1K C7K C18K 111.5(14) . . ?
C11K C8K C10K 112(2) . . ?
C11K C8K C9K 107(2) . . ?
C10K C8K C9K 102.8(19) . . ?
C11K C8K C5K 111.6(16) . . ?
C10K C8K C5K 113.4(17) . . ?
C9K C8K C5K 109.4(18) . . ?
N2L C12K C3K 128.4(18) . . ?
C14K C13K C1K 124.4(19) . . ?
C13K C14K C15K 124.2(19) . . ?
N1L C1L C6L 108.6(13) . . ?
N1L C1L C2L 125.4(19) . . ?
C6L C1L C2L 112.9(16) . . ?
C3L C2L C1L 119.0(17) . . ?
C4L C3L C2L 111.3(19) . . ?
C3L C4L C5L 109(2) . . ?
C4L C5L C6L 101.5(15) . . ?
C1L C6L N2L 111.5(16) . . ?
C1L C6L C5L 114.1(16) . . ?
N2L C6L C5L 113.5(15) . . ?
C12J N1L C1L 127.2(16) . . ?
C12J N1L Mn4 117.0(13) . . ?
C1L N1L Mn4 115.8(11) . . ?
C12K N2L C6L 130.1(16) . . ?
C12K N2L Mn4 122.5(14) . . ?
C6L N2L Mn4 107.0(10) . . ?
O3K Mn4 O3J 84.8(7) . . ?
O3K Mn4 N2L 93.7(7) . . ?
O3J Mn4 N2L 170.0(9) . . ?
O3K Mn4 N1L 159.3(9) . . ?
O3J Mn4 N1L 97.0(7) . . ?
N2L Mn4 N1L 80.9(7) . . ?
O3K Mn4 Cl4 90.1(5) . . ?
O3J Mn4 Cl4 99.5(5) . . ?
N2L Mn4 Cl4 90.4(7) . . ?
N1L Mn4 Cl4 109.8(7) . . ?
C7K O1K Zn2 126.7(11) . 3_565 ?
C7K O2K Zn1 115.4(9) . 3_565 ?
C4K O3K Mn4 126.3(12) . . ?
C7J O1J Zn2 137.1(9) . 2_565 ?
C7J O2J Zn4 118.2(10) . 2_565 ?
C4J O3J Mn4 121.6(12) . . ?
O2H Zn1 O2D 103.3(4) 3_565 7_444 ?
O2H Zn1 O2K 117.4(5) 3_565 2_665 ?
O2D Zn1 O2K 104.8(4) 7_444 2_665 ?
O2H Zn1 O1 116.2(4) 3_565 . ?
O2D Zn1 O1 100.2(4) 7_444 . ?
O2K Zn1 O1 112.2(4) 2_665 . ?
O2H Zn1 Zn4 124.2(4) 3_565 . ?
O2D Zn1 Zn4 71.4(3) 7_444 . ?
O2K Zn1 Zn4 117.6(3) 2_665 . ?
O1 Zn1 Zn4 28.8(3) . . ?
O2H Zn1 Zn2 124.7(3) 3_565 . ?
O2D Zn1 Zn2 124.6(3) 7_444 . ?
O2K Zn1 Zn2 78.2(3) 2_665 . ?
O1 Zn1 Zn2 37.1(3) . . ?
Zn4 Zn1 Zn2 59.83(7) . . ?
O1K Zn2 O1J 110.6(5) 2_665 3_455 ?
O1K Zn2 O1 117.3(5) 2_665 . ?
O1J Zn2 O1 101.4(4) 3_455 . ?
O1K Zn2 O1E 108.2(5) 2_665 5 ?
O1J Zn2 O1E 104.1(4) 3_455 5 ?
O1 Zn2 O1E 114.2(4) . 5 ?
O1K Zn2 Zn4 131.4(4) 2_665 . ?
O1J Zn2 Zn4 73.9(3) 3_455 . ?
O1 Zn2 Zn4 27.7(3) . . ?
O1E Zn2 Zn4 117.7(3) 5 . ?
O1K Zn2 Zn1 78.6(4) 2_665 . ?
O1J Zn2 Zn1 118.9(3) 3_455 . ?
O1 Zn2 Zn1 38.7(3) . . ?
O1E Zn2 Zn1 131.1(3) 5 . ?
Zn4 Zn2 Zn1 59.73(7) . . ?
O1K Zn2 Zn3 121.1(4) 2_665 . ?
O1J Zn2 Zn3 125.3(3) 3_455 . ?
O1 Zn2 Zn3 39.9(3) . . ?
O1E Zn2 Zn3 76.7(3) 5 . ?
Zn4 Zn2 Zn3 59.47(7) . . ?
Zn1 Zn2 Zn3 60.26(7) . . ?
O2E Zn3 O1B 121.3(5) 5 3_565 ?
O2E Zn3 O1H 107.7(6) 5 3_565 ?
O1B Zn3 O1H 98.8(4) 3_565 3_565 ?
O2E Zn3 O1 111.5(5) 5 . ?
O1B Zn3 O1 99.8(4) 3_565 . ?
O1H Zn3 O1 117.6(4) 3_565 . ?
O2E Zn3 C7E 24.0(5) 5 5 ?
O1B Zn3 C7E 111.1(4) 3_565 5 ?
O1H Zn3 C7E 131.7(4) 3_565 5 ?
O1 Zn3 C7E 94.2(5) . 5 ?
O2E Zn3 Zn4 131.5(5) 5 . ?
O1B Zn3 Zn4 70.7(3) 3_565 . ?
O1H Zn3 Zn4 116.8(3) 3_565 . ?
O1 Zn3 Zn4 29.5(3) . . ?
C7E Zn3 Zn4 108.6(4) 5 . ?
O2E Zn3 Zn2 75.1(5) 5 . ?
O1B Zn3 Zn2 115.9(3) 3_565 . ?
O1H Zn3 Zn2 137.8(3) 3_565 . ?
O1 Zn3 Zn2 36.8(3) . . ?
C7E Zn3 Zn2 57.8(4) 5 . ?
Zn4 Zn3 Zn2 59.48(7) . . ?
O1 Zn4 O1D 121.1(5) . 7_444 ?
O1 Zn4 O2J 109.4(5) . 3_455 ?
O1D Zn4 O2J 102.3(4) 7_444 3_455 ?
O1 Zn4 O2B 113.9(5) . 3_565 ?
O1D Zn4 O2B 98.7(4) 7_444 3_565 ?
O2J Zn4 O2B 110.4(4) 3_455 3_565 ?
O1 Zn4 C7D 92.4(5) . 7_444 ?
O1D Zn4 C7D 29.3(4) 7_444 7_444 ?
O2J Zn4 C7D 110.1(3) 3_455 7_444 ?
O2B Zn4 C7D 119.3(4) 3_565 7_444 ?
O1 Zn4 Zn2 33.1(3) . . ?
O1D Zn4 Zn2 144.3(3) 7_444 . ?
O2J Zn4 Zn2 79.3(3) 3_455 . ?
O2B Zn4 Zn2 114.3(3) 3_565 . ?
C7D Zn4 Zn2 116.2(3) 7_444 . ?
O1 Zn4 Zn1 36.1(3) . . ?
O1D Zn4 Zn1 86.7(3) 7_444 . ?
O2J Zn4 Zn1 111.0(3) 3_455 . ?
O2B Zn4 Zn1 136.0(3) 3_565 . ?
C7D Zn4 Zn1 57.4(3) 7_444 . ?
Zn2 Zn4 Zn1 60.44(7) . . ?
O1 Zn4 Zn3 38.3(3) . . ?
O1D Zn4 Zn3 116.9(3) 7_444 . ?
O2J Zn4 Zn3 138.4(3) 3_455 . ?
O2B Zn4 Zn3 78.1(3) 3_565 . ?
C7D Zn4 Zn3 98.9(2) 7_444 . ?
Zn2 Zn4 Zn3 61.05(7) . . ?
Zn1 Zn4 Zn3 61.03(7) . . ?
Zn4 O1 Zn2 119.2(5) . . ?
Zn4 O1 Zn3 112.2(5) . . ?
Zn2 O1 Zn3 103.3(4) . . ?
Zn4 O1 Zn1 115.1(5) . . ?
Zn2 O1 Zn1 104.2(5) . . ?
Zn3 O1 Zn1 100.7(4) . . ?
O1A Zn5 O2G 116.8(8) 9_554 4_445 ?
O1A Zn5 O2 112.6(9) 9_554 . ?
O2G Zn5 O2 107.7(5) 4_445 . ?
O1A Zn5 O2A 108.9(8) 9_554 7_444 ?
O2G Zn5 O2A 105.8(4) 4_445 7_444 ?
O2 Zn5 O2A 104.0(3) . 7_444 ?
O1A Zn5 C7A 29.1(8) 9_554 9_554 ?
O2G Zn5 C7A 104.9(4) 4_445 9_554 ?
O2 Zn5 C7A 94.1(5) . 9_554 ?
O2A Zn5 C7A 137.2(5) 7_444 9_554 ?
O1A Zn5 Zn6 135.8(8) 9_554 . ?
O2G Zn5 Zn6 74.2(3) 4_445 . ?
O2 Zn5 Zn6 34.0(4) . . ?
O2A Zn5 Zn6 108.1(3) 7_444 . ?
C7A Zn5 Zn6 108.4(4) 9_554 . ?
O1A Zn5 Zn5 78.5(8) 9_554 3 ?
O2G Zn5 Zn5 116.5(3) 4_445 3 ?
O2 Zn5 Zn5 35.8(2) . 3 ?
O2A Zn5 Zn5 127.7(3) 7_444 3 ?
C7A Zn5 Zn5 58.3(4) 9_554 3 ?
Zn6 Zn5 Zn5 59.85(5) . 3 ?
O1A Zn5 Zn5 112.8(7) 9_554 2 ?
O2G Zn5 Zn5 128.1(3) 4_445 2 ?
O2 Zn5 Zn5 35.8(2) . 2 ?
O2A Zn5 Zn5 70.2(3) 7_444 2 ?
C7A Zn5 Zn5 111.1(3) 9_554 2 ?
Zn6 Zn5 Zn5 59.85(5) . 2 ?
Zn5 Zn5 Zn5 60.0 3 2 ?
O2 Zn6 O1G 116.2(3) . 4_445 ?
O2 Zn6 O1G 116.2(3) . 6_455 ?
O1G Zn6 O1G 102.0(4) 4_445 6_455 ?
O2 Zn6 O1G 116.2(3) . 5 ?
O1G Zn6 O1G 102.0(4) 4_445 5 ?
O1G Zn6 O1G 101.9(4) 6_455 5 ?
O2 Zn6 Zn5 35.45(6) . 3 ?
O1G Zn6 Zn5 113.5(3) 4_445 3 ?
O1G Zn6 Zn5 83.7(3) 6_455 3 ?
O1G Zn6 Zn5 142.2(3) 5 3 ?
O2 Zn6 Zn5 35.45(6) . 2 ?
O1G Zn6 Zn5 142.2(3) 4_445 2 ?
O1G Zn6 Zn5 113.5(3) 6_455 2 ?
O1G Zn6 Zn5 83.7(3) 5 2 ?
Zn5 Zn6 Zn5 60.31(9) 3 2 ?
O2 Zn6 Zn5 35.45(6) . . ?
O1G Zn6 Zn5 83.7(3) 4_445 . ?
O1G Zn6 Zn5 142.2(3) 6_455 . ?
O1G Zn6 Zn5 113.5(3) 5 . ?
Zn5 Zn6 Zn5 60.31(9) 3 . ?
Zn5 Zn6 Zn5 60.31(9) 2 . ?
Zn6 O2 Zn5 110.6(5) . 3 ?
Zn6 O2 Zn5 110.6(5) . . ?
Zn5 O2 Zn5 108.4(5) 3 . ?
Zn6 O2 Zn5 110.6(5) . 2 ?
Zn5 O2 Zn5 108.4(5) 3 2 ?
Zn5 O2 Zn5 108.4(5) . 2 ?

loop_
_geom_bond_atom_site_label_1
_geom_bond_atom_site_label_2
_geom_bond_distance
_geom_bond_site_symmetry_2
_geom_bond_publ_flag
C1A C2A 1.3900 . ?
C1A C6A 1.3900 . ?
C1A C13A 1.520(15) . ?
C2A C3A 1.3900 . ?
C3A C4A 1.3900 . ?
C3A C12A 1.429(14) . ?
C4A C5A 1.3900 . ?
C4A O3A 1.382(13) . ?
C5A C6A 1.3900 . ?
C5A C8A 1.557(15) . ?
C7A O2A 1.414(14) . ?
C7A O1A 1.403(14) . ?
C7A C18A 1.445(13) . ?
C7A Zn5 2.265(18) 5 ?
C8A C9A 1.386(16) . ?
C8A C10A 1.453(17) . ?
C8A C11A 1.426(16) . ?
C15A C16A 1.3900 . ?
C15A C20A 1.3900 . ?
C15A C14A 1.528(15) . ?
C16A C17A 1.3900 . ?
C17A C18A 1.3900 . ?
C18A C19A 1.3900 . ?
C19A C20A 1.3900 . ?
C12A N1C 1.326(15) . ?
C1B C2B 1.3900 . ?
C1B C6B 1.3900 . ?
C1B C13B 1.563(15) . ?
C2B C3B 1.3900 . ?
C3B C4B 1.3900 . ?
C3B C12B 1.452(14) . ?
C4B C5B 1.3900 . ?
C4B O3B 1.409(13) . ?
C5B C6B 1.3900 . ?
C5B C8B 1.589(14) . ?
C13A C14A 1.432(17) . ?
C15B C16B 1.3900 . ?
C15B C20B 1.3900 . ?
C15B C14B 1.578(14) . ?
C16B C17B 1.3900 . ?
C17B C18B 1.3900 . ?
C18B C19B 1.3900 . ?
C18B C7B 1.406(13) . ?
C19B C20B 1.3900 . ?
C7B O1B 1.291(13) . ?
C7B O2B 1.439(13) . ?
C8B C11B 1.429(16) . ?
C8B C10B 1.460(16) . ?
C8B C9B 1.439(16) . ?
C1D C2D 1.3900 . ?
C1D C6D 1.3900 . ?
C1D C13D 1.542(14) . ?
C2D C3D 1.3900 . ?
C3D C12D 1.436(14) . ?
C3D C4D 1.3900 . ?
C4D O3D 1.385(13) . ?
C4D C5D 1.3900 . ?
C5D C6D 1.3900 . ?
C5D C8D 1.539(15) . ?
C12B N2C 1.343(15) . ?
C15D C16D 1.3900 . ?
C15D C20D 1.3900 . ?
C15D C14D 1.574(15) . ?
C16D C17D 1.3900 . ?
C17D C18D 1.3900 . ?
C18D C19D 1.3900 . ?
C18D C7D 1.462(13) . ?
C19D C20D 1.3900 . ?
C13B C14B 1.416(17) . ?
C1E C2E 1.3900 . ?
C1E C6E 1.3900 . ?
C1E C13E 1.581(15) . ?
C2E C3E 1.3900 . ?
C3E C4E 1.3900 . ?
C3E C12E 1.483(14) . ?
C4E C5E 1.3900 . ?
C4E O3E 1.448(13) . ?
C5E C6E 1.3900 . ?
C5E C8E 1.579(14) . ?
C1C N1C 1.375(14) . ?
C1C C6C 1.405(16) . ?
C1C C2C 1.585(15) . ?
C2C C3C 1.462(16) . ?
C3C C4C 1.456(17) . ?
C15E C16E 1.3900 . ?
C15E C20E 1.3900 . ?
C15E C14E 1.546(14) . ?
C16E C17E 1.3900 . ?
C17E C18E 1.3900 . ?
C18E C19E 1.3900 . ?
C18E C7E 1.465(13) . ?
C19E C20E 1.3900 . ?
C4C C5C 1.529(16) . ?
C5C C6C 1.665(15) . ?
C6C N2C 1.422(14) . ?
C1G C2G 1.3900 . ?
C1G C6G 1.3900 . ?
C1G C13G 1.513(14) . ?
C2G C3G 1.3900 . ?
C3G C12G 1.371(14) . ?
C3G C4G 1.3900 . ?
C4G O3G 1.397(13) . ?
C4G C5G 1.3900 . ?
C5G C6G 1.3900 . ?
C5G C8G 1.562(14) . ?
N1C Mn1 2.020(14) . ?
N2C Mn1 1.986(13) . ?
C15G C16G 1.3900 . ?
C15G C20G 1.3900 . ?
C15G C14G 1.559(15) . ?
C16G C17G 1.3900 . ?
C17G C18G 1.3900 . ?
C18G C19G 1.3900 . ?
C18G C7G 1.461(13) . ?
C19G C20G 1.3900 . ?
Mn1 O3B 1.891(12) . ?
Mn1 O3A 1.981(12) . ?
Mn1 Cl1 2.310(8) . ?
C1H C2H 1.3900 . ?
C1H C6H 1.3900 . ?
C1H C13H 1.518(15) . ?
C2H C3H 1.3900 . ?
C3H C4H 1.3900 . ?
C3H C12H 1.446(14) . ?
C4H C5H 1.3900 . ?
C4H O3H 1.408(13) . ?
C5H C6H 1.3900 . ?
C5H C8H 1.583(14) . ?
O1A Zn5 1.110(13) 5 ?
O2A Zn5 1.957(9) 4 ?
C15H C16H 1.3900 . ?
C15H C20H 1.3900 . ?
C15H C14H 1.561(14) . ?
C16H C17H 1.3900 . ?
C17H C18H 1.3900 . ?
C18H C19H 1.3900 . ?
C18H C7H 1.506(13) . ?
C19H C20H 1.3900 . ?
O1B Zn3 1.775(10) 2_665 ?
O2B Zn4 2.019(9) 2_665 ?
C1J C2J 1.3900 . ?
C1J C6J 1.3900 . ?
C1J C13J 1.506(15) . ?
C2J C3J 1.3900 . ?
C3J C12J 1.409(14) . ?
C3J C4J 1.3900 . ?
C4J O3J 1.432(13) . ?
C4J C5J 1.3900 . ?
C5J C6J 1.3900 . ?
C5J C8J 1.574(15) . ?
C7D O2D 1.261(13) . ?
C7D O1D 1.395(13) . ?
C7D Zn4 2.688(16) 4 ?
C8D C11D 1.397(17) . ?
C8D C9D 1.418(17) . ?
C8D C10D 1.424(17) . ?
C15J C16J 1.3900 . ?
C15J C20J 1.3900 . ?
C15J C14J 1.552(15) . ?
C16J C17J 1.3900 . ?
C17J C18J 1.3900 . ?
C18J C19J 1.3900 . ?
C18J C7J 1.396(13) . ?
C19J C20J 1.3900 . ?
C12D N1F 1.343(15) . ?
C1K C2K 1.3900 . ?
C1K C6K 1.3900 . ?
C1K C13K 1.566(15) . ?
C2K C3K 1.3900 . ?
C3K C4K 1.3900 . ?
C3K C12K 1.425(14) . ?
C4K C5K 1.3900 . ?
C4K O3K 1.429(13) . ?
C5K C6K 1.3900 . ?
C5K C8K 1.586(14) . ?
C13D C14D 1.409(17) . ?
C15K C16K 1.3900 . ?
C15K C20K 1.3900 . ?
C15K C14K 1.552(15) . ?
C16K C17K 1.3900 . ?
C17K C18K 1.3900 . ?
C18K C19K 1.3900 . ?
C18K C7K 1.442(14) . ?
C19K C20K 1.3900 . ?
C4I C3I 1.474(17) . ?
C4I C5I 1.537(17) . ?
C5I C6I 1.651(15) . ?
C6I C1I 1.348(16) . ?
C6I N2I 1.434(14) . ?
C7E O2E 1.388(13) . ?
C7E O1E 1.405(13) . ?
C7E Zn3 2.643(16) 9_554 ?
C8E C11E 1.384(16) . ?
C8E C10E 1.406(17) . ?
C8E C9E 1.508(16) . ?
C12E N2F 1.332(15) . ?
C13E C14E 1.405(17) . ?
C1F N1F 1.342(15) . ?
C1F C6F 1.427(17) . ?
C1F C2F 1.600(16) . ?
C2F C3F 1.489(16) . ?
C3F C4F 1.514(17) . ?
C4F C5F 1.551(17) . ?
C5F C6F 1.680(15) . ?
C6F N2F 1.479(15) . ?
N1F Mn2 2.046(14) . ?
N2F Mn2 2.012(14) . ?
Mn2 O3E 1.910(12) . ?
Mn2 O3D 1.967(13) . ?
Mn2 Cl2 2.294(8) . ?
O1E Zn2 1.974(9) 9_554 ?
O2E Zn3 1.538(12) 9_554 ?
O1D Zn4 1.878(9) 4 ?
O2D Zn1 1.872(9) 4 ?
C1I N1I 1.414(14) . ?
C1I C2I 1.572(15) . ?
C2I C3I 1.507(17) . ?
N1I C12G 1.342(15) . ?
N1I Mn3 2.001(13) . ?
N2I C12H 1.353(15) . ?
N2I Mn3 1.957(13) . ?
Mn3 O3H 1.933(12) . ?
Mn3 O3G 1.911(12) . ?
Mn3 Cl3 2.327(8) . ?
O1H C7H 1.355(13) . ?
O1H Zn3 1.943(9) 2_665 ?
O2H C7H 1.394(13) . ?
O2H Zn1 1.708(10) 2_665 ?
O1G C7G 1.392(13) . ?
O1G Zn6 1.925(10) 7_554 ?
O2G C7G 1.334(13) . ?
O2G Zn5 1.747(9) 7_554 ?
C8G C9G 1.392(16) . ?
C8G C11G 1.429(16) . ?
C8G C10G 1.452(16) . ?
C13G C14G 1.398(17) . ?
C8H C10H 1.349(16) . ?
C8H C9H 1.430(16) . ?
C8H C11H 1.426(16) . ?
C13H C14H 1.397(17) . ?
C7J O1J 1.321(13) . ?
C7J O2J 1.402(13) . ?
C8J C10J 1.449(16) . ?
C8J C11J 1.411(17) . ?
C8J C9J 1.455(16) . ?
C12J N1L 1.331(15) . ?
C13J C14J 1.363(17) . ?
C7K O2K 1.401(13) . ?
C7K O1K 1.376(13) . ?
C8K C11K 1.417(16) . ?
C8K C10K 1.449(16) . ?
C8K C9K 1.441(17) . ?
C12K N2L 1.307(15) . ?
C13K C14K 1.381(17) . ?
C1L N1L 1.381(14) . ?
C1L C6L 1.467(16) . ?
C1L C2L 1.561(15) . ?
C2L C3L 1.480(17) . ?
C3L C4L 1.490(18) . ?
C4L C5L 1.598(17) . ?
C5L C6L 1.683(15) . ?
C6L N2L 1.459(15) . ?
N1L Mn4 2.016(13) . ?
N2L Mn4 2.034(14) . ?
Mn4 O3K 1.942(13) . ?
Mn4 O3J 1.905(12) . ?
Mn4 Cl4 2.370(8) . ?
O1K Zn2 1.598(11) 3_565 ?
O2K Zn1 1.883(9) 3_565 ?
O1J Zn2 1.658(9) 2_565 ?
O2J Zn4 1.975(9) 2_565 ?
Zn1 O2H 1.708(10) 3_565 ?
Zn1 O2D 1.872(9) 7_444 ?
Zn1 O2K 1.883(9) 2_665 ?
Zn1 O1 2.033(9) . ?
Zn1 Zn4 3.128(3) . ?
Zn1 Zn2 3.151(3) . ?
Zn2 O1K 1.598(11) 2_665 ?
Zn2 O1J 1.658(9) 3_455 ?
Zn2 O1 1.960(9) . ?
Zn2 O1E 1.974(9) 5 ?
Zn2 Zn4 3.132(3) . ?
Zn2 Zn3 3.181(3) . ?
Zn3 O2E 1.538(12) 5 ?
Zn3 O1B 1.775(10) 3_565 ?
Zn3 O1H 1.943(9) 3_565 ?
Zn3 O1 2.096(9) . ?
Zn3 C7E 2.643(16) 5 ?
Zn3 Zn4 3.131(3) . ?
Zn4 O1 1.667(9) . ?
Zn4 O1D 1.878(9) 7_444 ?
Zn4 O2J 1.975(9) 3_455 ?
Zn4 O2B 2.019(9) 3_565 ?
Zn4 C7D 2.688(16) 7_444 ?
Zn5 O1A 1.111(13) 9_554 ?
Zn5 O2G 1.747(9) 4_445 ?
Zn5 O2 1.952(6) . ?
Zn5 O2A 1.957(9) 7_444 ?
Zn5 C7A 2.265(18) 9_554 ?
Zn5 Zn6 3.152(4) . ?
Zn5 Zn5 3.166(4) 3 ?
Zn5 Zn5 3.166(4) 2 ?
Zn6 O2 1.881(16) . ?
Zn6 O1G 1.925(10) 4_445 ?
Zn6 O1G 1.925(10) 6_455 ?
Zn6 O1G 1.925(10) 5 ?
Zn6 Zn5 3.152(4) 3 ?
Zn6 Zn5 3.152(4) 2 ?
O2 Zn5 1.952(6) 3 ?
O2 Zn5 1.952(6) 2 ?
